data_4305282
loop_
_publ_author_name
'Hong Deng'
'Yongcai Qiu'
'Carole Daiguebonne'
'Nicolas Kerbellec'
'Olivier Guillou'
'Matthias Zeller'
'Stuart R. Batten'

_publ_contact_author
;
 Hong Deng
 School of Chemistry and Environment
 South China Nomal University 
 Guangzhou 510006
 P. R. China
;
_publ_contact_author_email dh@scnu.edu.cn
_publ_contact_author_fax '86 20 33381880'
_publ_contact_author_phone '86 20 33381880'
_publ_section_title
;
Synthesis of New Copper Cyanide complexes via the Transformation of
Organonitrile to Inorganic Cyanide
;
_journal_name_full 'Inorganic Chemistry'
_journal_page_first 5866
_journal_page_last 5872
_journal_paper_doi 10.1021/ic800164b
_journal_volume 47
_journal_year 2008
_chemical_formula_sum 'C2 H6 Fe N2 O4'
_chemical_formula_weight 177.94
_chemical_name_systematic
; 
 ? 
;
_space_group_IT_number 15
_symmetry_cell_setting monoclinic
_symmetry_space_group_name_Hall '-C 2yc'
_symmetry_space_group_name_H-M 'C 1 2/c 1'
_atom_sites_solution_hydrogens geom
_atom_sites_solution_primary direct
_atom_sites_solution_secondary difmap
_audit_creation_method SHELXL-97
_cell_angle_alpha 90.00
_cell_angle_beta 129.316(2)
_cell_angle_gamma 90.00
_cell_formula_units_Z 4
_cell_length_a 13.7723(6)
_cell_length_b 6.5066(3)
_cell_length_c 9.1685(4)
_cell_measurement_reflns_used 560
_cell_measurement_temperature 293(2)
_cell_measurement_theta_max 28.00
_cell_measurement_theta_min 1.23
_cell_volume 635.64(5)
_computing_cell_refinement 'SAINT (Bruker, 2004)'
_computing_data_collection 'APEX-II (Bruker, 2004)'
_computing_data_reduction SAINT
_computing_molecular_graphics 'SHELXTL-XP (Bruker, 2004)'
_computing_publication_material 'SHELXTL (Bruker, 2004)'
_computing_structure_refinement 'SHELXL-97 (Sheldrick, 1997)'
_computing_structure_solution 'SHELXS-97 (Sheldrick, 1997)'
_diffrn_ambient_temperature 293(2)
_diffrn_measured_fraction_theta_full 1.000
_diffrn_measured_fraction_theta_max 1.000
_diffrn_measurement_device_type 'Bruker APEX-II area-detector diffractometer'
_diffrn_measurement_method '\f and \w scan'
_diffrn_radiation_monochromator graphite
_diffrn_radiation_source 'fine-focus sealed tube'
_diffrn_radiation_type MoK\a
_diffrn_radiation_wavelength 0.71073
_diffrn_reflns_av_R_equivalents 0.0539
_diffrn_reflns_av_sigmaI/netI 0.0338
_diffrn_reflns_limit_h_max 16
_diffrn_reflns_limit_h_min -16
_diffrn_reflns_limit_k_max 7
_diffrn_reflns_limit_k_min -8
_diffrn_reflns_limit_l_max 11
_diffrn_reflns_limit_l_min -11
_diffrn_reflns_number 3896
_diffrn_reflns_theta_full 25.98
_diffrn_reflns_theta_max 25.98
_diffrn_reflns_theta_min 3.67
_diffrn_standards_number 0
_exptl_absorpt_coefficient_mu 2.320
_exptl_absorpt_correction_T_max 0.6592
_exptl_absorpt_correction_T_min 0.6341
_exptl_absorpt_correction_type multi-scan
_exptl_absorpt_process_details SADABS
_exptl_crystal_colour red
_exptl_crystal_density_diffrn 1.859
_exptl_crystal_density_method 'not measured'
_exptl_crystal_description block
_exptl_crystal_F_000 360
_exptl_crystal_size_max 0.20
_exptl_crystal_size_mid 0.18
_exptl_crystal_size_min 0.18
_refine_diff_density_max 0.540
_refine_diff_density_min -0.544
_refine_diff_density_rms 0.077
_refine_ls_extinction_method none
_refine_ls_goodness_of_fit_ref 1.098
_refine_ls_hydrogen_treatment constr
_refine_ls_matrix_type full
_refine_ls_number_parameters 43
_refine_ls_number_reflns 624
_refine_ls_number_restraints 0
_refine_ls_restrained_S_all 1.098
_refine_ls_R_factor_all 0.0505
_refine_ls_R_factor_gt 0.0380
_refine_ls_shift/su_max 0.000
_refine_ls_shift/su_mean 0.000
_refine_ls_structure_factor_coef Fsqd
_refine_ls_weighting_details 'calc w=1/[\s^2^(Fo^2^)+(0.0500P)^2^+0.1842P] where P=(Fo^2^+2Fc^2^)/3'
_refine_ls_weighting_scheme calc
_refine_ls_wR_factor_gt 0.0910
_refine_ls_wR_factor_ref 0.0968
_reflns_number_gt 503
_reflns_number_total 624
_reflns_threshold_expression >2sigma(I)
_cod_data_source_file ic800164b-file002_6.cif
_cod_data_source_block 6
_cod_database_code 4305282

loop_
_symmetry_equiv_pos_as_xyz
'x, y, z'
'-x, y, -z+1/2'
'x+1/2, y+1/2, z'
'-x+1/2, y+1/2, -z+1/2'
'-x, -y, -z'
'x, -y, z-1/2'
'-x+1/2, -y+1/2, -z'
'x+1/2, -y+1/2, z-1/2'

loop_
_atom_site_label
_atom_site_type_symbol
_atom_site_fract_x
_atom_site_fract_y
_atom_site_fract_z
_atom_site_U_iso_or_equiv
_atom_site_adp_type
_atom_site_occupancy
_atom_site_symmetry_multiplicity
_atom_site_calc_flag
_atom_site_refinement_flags
_atom_site_disorder_assembly
_atom_site_disorder_group
Fe1 Fe 1.0000 0.24985(10) 0.2500 0.0364(3) Uani 1 2 d S . .
O1 O 0.8944(2) 0.5025(4) 0.2550(3) 0.0447(7) Uani 1 1 d . . .
N1 N 0.8543(3) 0.0346(5) 0.1709(5) 0.0543(9) Uani 1 1 d . . .
H1A H 0.8842 -0.0545 0.2644 0.081 Uiso 1 1 calc R . .
H1B H 0.8288 -0.0330 0.0676 0.081 Uiso 1 1 calc R . .
H1C H 0.7898 0.1024 0.1482 0.081 Uiso 1 1 calc R . .
C1 C 0.9426(3) 0.5605(5) 0.4166(5) 0.0340(8) Uani 1 1 d . . .
O2 O 0.9062(2) 0.7082(4) 0.4594(3) 0.0405(6) Uani 1 1 d . . .

loop_
_atom_site_aniso_label
_atom_site_aniso_U_11
_atom_site_aniso_U_22
_atom_site_aniso_U_33
_atom_site_aniso_U_23
_atom_site_aniso_U_13
_atom_site_aniso_U_12
Fe1 0.0392(4) 0.0383(5) 0.0284(4) 0.000 0.0199(3) 0.000
O1 0.0457(14) 0.0534(15) 0.0261(13) 0.0032(11) 0.0186(11) 0.0130(12)
N1 0.0478(19) 0.0527(19) 0.0419(18) 0.0117(16) 0.0188(16) -0.0041(16)
C1 0.0335(18) 0.0374(19) 0.0301(18) 0.0057(15) 0.0197(16) 0.0013(15)
O2 0.0471(15) 0.0376(13) 0.0327(13) 0.0050(10) 0.0234(12) 0.0128(11)

loop_
_atom_type_symbol
_atom_type_description
_atom_type_scat_dispersion_real
_atom_type_scat_dispersion_imag
_atom_type_scat_source
C C 0.0033 0.0016 'International Tables Vol C Tables 4.2.6.8 and 6.1.1.4'
H H 0.0000 0.0000 'International Tables Vol C Tables 4.2.6.8 and 6.1.1.4'
N N 0.0061 0.0033 'International Tables Vol C Tables 4.2.6.8 and 6.1.1.4'
O O 0.0106 0.0060 'International Tables Vol C Tables 4.2.6.8 and 6.1.1.4'
Fe Fe 0.3463 0.8444 'International Tables Vol C Tables 4.2.6.8 and 6.1.1.4'

loop_
_geom_angle_atom_site_label_1
_geom_angle_atom_site_label_2
_geom_angle_atom_site_label_3
_geom_angle
_geom_angle_site_symmetry_1
_geom_angle_site_symmetry_3
_geom_angle_publ_flag
O2 Fe1 O2 165.20(13) 5_766 6_565 ?
O2 Fe1 N1 101.66(11) 5_766 . ?
O2 Fe1 N1 87.98(11) 6_565 . ?
O2 Fe1 N1 87.98(11) 5_766 2_755 ?
O2 Fe1 N1 101.66(11) 6_565 2_755 ?
N1 Fe1 N1 99.20(19) . 2_755 ?
O2 Fe1 O1 92.61(9) 5_766 2_755 ?
O2 Fe1 O1 76.31(9) 6_565 2_755 ?
N1 Fe1 O1 163.04(11) . 2_755 ?
N1 Fe1 O1 90.32(13) 2_755 2_755 ?
O2 Fe1 O1 76.31(9) 5_766 . ?
O2 Fe1 O1 92.61(9) 6_565 . ?
N1 Fe1 O1 90.32(13) . . ?
N1 Fe1 O1 163.04(11) 2_755 . ?
O1 Fe1 O1 84.16(14) 2_755 . ?
C1 O1 Fe1 113.0(2) . . ?
Fe1 N1 H1A 109.5 . . ?
Fe1 N1 H1B 109.5 . . ?
H1A N1 H1B 109.5 . . ?
Fe1 N1 H1C 109.5 . . ?
H1A N1 H1C 109.5 . . ?
H1B N1 H1C 109.5 . . ?
O1 C1 O2 126.1(3) . . ?
O1 C1 C1 117.7(4) . 5_766 ?
O2 C1 C1 116.2(4) . 5_766 ?
C1 O2 Fe1 116.5(2) . 5_766 ?

loop_
_geom_bond_atom_site_label_1
_geom_bond_atom_site_label_2
_geom_bond_distance
_geom_bond_site_symmetry_2
_geom_bond_publ_flag
Fe1 O2 2.116(2) 5_766 ?
Fe1 O2 2.116(2) 6_565 ?
Fe1 N1 2.162(3) . ?
Fe1 N1 2.162(3) 2_755 ?
Fe1 O1 2.215(3) 2_755 ?
Fe1 O1 2.215(3) . ?
O1 C1 1.238(4) . ?
N1 H1A 0.8900 . ?
N1 H1B 0.8900 . ?
N1 H1C 0.8900 . ?
C1 O2 1.256(4) . ?
C1 C1 1.547(6) 5_766 ?
O2 Fe1 2.116(2) 5_766 ?
